data_4348584
loop_
_publ_author_name
'Tok, Oleg L.'
'Bakardjiev, Mario'
'\<St\'ibr, Bohumil'
'Hnyk, Drahom\'ir'
'Holub, Josef'
'Pad\<elkov\'a, Zdenka'
'R\%u\<zi\<cka, Ale\<s'

_publ_section_title
;
 Click Dehydrogenation of Carbon-Substituted nido-5,6-C2B8H12 Carboranes:
 A General Route to closo-1,2-C2B8H10 Derivatives.
;
_journal_issue 17
_journal_name_full 'Inorganic chemistry'
_journal_page_first 8839
_journal_page_last 8843
_journal_paper_doi 10.1021/acs.inorgchem.6b01386
_journal_volume 55
_journal_year 2016
_chemical_formula_moiety 'C8 H14 B8'
_chemical_formula_sum 'C8 H14 B8'
_chemical_formula_weight 196.67
_space_group_IT_number 14
_space_group_name_Hall '-P 2ybc'
_space_group_name_H-M_alt 'P 1 21/c 1'
_symmetry_cell_setting monoclinic
_symmetry_space_group_name_Hall '-P 2ybc'
_symmetry_space_group_name_H-M 'P 1 21/c 1'
_atom_sites_solution_hydrogens geom
_atom_sites_solution_primary direct
_atom_sites_solution_secondary difmap
_audit_creation_method SHELXL-97
_cell_angle_alpha 90
_cell_angle_beta 102.42(5)
_cell_angle_gamma 90
_cell_formula_units_Z 4
_cell_length_a 6.193(2)
_cell_length_b 18.106(12)
_cell_length_c 10.332(10)
_cell_measurement_reflns_used 19201
_cell_measurement_temperature 150(1)
_cell_measurement_theta_max 27.5
_cell_measurement_theta_min 1
_cell_volume 1131.4(14)
_computing_cell_refinement 'COLLECT and DENZO'
_computing_data_collection 'COLLECT (Hooft, 1998) and DENZO (Otwinowski & Minor, 1997)'
_computing_data_reduction 'COLLECT and DENZO'
_computing_molecular_graphics 'PLATON (Spek, 2003)'
_computing_publication_material 'SHELXL-97 (Sheldrick, 2008)'
_computing_structure_refinement 'SHELXL-97 (Sheldrick, 1997)'
_computing_structure_solution 'SIR92 (Altomare et al., 1994)'
_diffrn_ambient_temperature 150(1)
_diffrn_detector_area_resol_mean 9.091
_diffrn_measured_fraction_theta_full 0.993
_diffrn_measured_fraction_theta_max 0.993
_diffrn_measurement_device_type 'Bruker Nonius KappaCCD area detector'
_diffrn_measurement_method '\f and \w scans to fill the Ewald sphere'
_diffrn_radiation_monochromator graphite
_diffrn_radiation_source 'fine-focus sealed tube'
_diffrn_radiation_type MoK\a
_diffrn_radiation_wavelength 0.71073
_diffrn_reflns_av_R_equivalents 0.0969
_diffrn_reflns_av_sigmaI/netI 0.0478
_diffrn_reflns_limit_h_max 8
_diffrn_reflns_limit_h_min -7
_diffrn_reflns_limit_k_max 23
_diffrn_reflns_limit_k_min -23
_diffrn_reflns_limit_l_max 13
_diffrn_reflns_limit_l_min -13
_diffrn_reflns_number 19072
_diffrn_reflns_theta_full 27.50
_diffrn_reflns_theta_max 27.50
_diffrn_reflns_theta_min 2.25
_diffrn_standards_number 0
_exptl_absorpt_coefficient_mu 0.054
_exptl_absorpt_correction_T_max 0.998
_exptl_absorpt_correction_T_min 0.989
_exptl_absorpt_correction_type integration
_exptl_absorpt_process_details
;
Gaussian integration (Coppens, 1970)
;
_exptl_crystal_colour colourless
_exptl_crystal_density_diffrn 1.155
_exptl_crystal_density_method 'not measured'
_exptl_crystal_description plate
_exptl_crystal_F_000 408
_exptl_crystal_size_max 0.37
_exptl_crystal_size_mid 0.31
_exptl_crystal_size_min 0.04
_refine_diff_density_max 0.211
_refine_diff_density_min -0.258
_refine_diff_density_rms 0.053
_refine_ls_extinction_method none
_refine_ls_goodness_of_fit_ref 1.109
_refine_ls_hydrogen_treatment constr
_refine_ls_matrix_type full
_refine_ls_number_parameters 145
_refine_ls_number_reflns 2571
_refine_ls_number_restraints 0
_refine_ls_restrained_S_all 1.109
_refine_ls_R_factor_all 0.0900
_refine_ls_R_factor_gt 0.0582
_refine_ls_shift/su_max 0.000
_refine_ls_shift/su_mean 0.000
_refine_ls_structure_factor_coef Fsqd
_refine_ls_weighting_details 'calc w=1/[\s^2^(Fo^2^)+(0.0516P)^2^+0.6803P] where P=(Fo^2^+2Fc^2^)/3'
_refine_ls_weighting_scheme calc
_refine_ls_wR_factor_gt 0.1274
_refine_ls_wR_factor_ref 0.1484
_reflns_number_gt 1889
_reflns_number_total 2571
_reflns_threshold_expression >2sigma(I)
_cod_data_source_file ic6b01386_si_002.cif
_cod_data_source_block 4a
_cod_original_sg_symbol_H-M 'P 21/c'
_cod_database_code 4348584

loop_
_symmetry_equiv_pos_as_xyz
'x, y, z'
'-x, y+1/2, -z+1/2'
'-x, -y, -z'
'x, -y-1/2, z-1/2'

loop_
_atom_site_label
_atom_site_type_symbol
_atom_site_fract_x
_atom_site_fract_y
_atom_site_fract_z
_atom_site_U_iso_or_equiv
_atom_site_adp_type
_atom_site_occupancy
_atom_site_symmetry_multiplicity
_atom_site_calc_flag
_atom_site_refinement_flags
C11 C 0.3566(3) 0.10952(9) 0.42523(17) 0.0222(4) Uani 1 1 d .
C12 C 0.2120(3) 0.07810(10) 0.49495(18) 0.0269(4) Uani 1 1 d .
H12 H 0.0715 0.0637 0.4505 0.032 Uiso 1 1 d R
B8 B -0.0096(3) 0.12339(12) 0.0374(2) 0.0242(4) Uani 1 1 d .
H8 H -0.1805 0.1070 -0.0073 0.029 Uiso 1 1 d R
B10 B 0.1443(4) 0.16373(12) -0.0610(2) 0.0262(5) Uani 1 1 d .
H10 H 0.1009 0.1770 -0.1673 0.031 Uiso 1 1 d R
C16 C 0.5667(3) 0.13040(11) 0.49227(19) 0.0288(4) Uani 1 1 d .
H16 H 0.6648 0.1512 0.4460 0.035 Uiso 1 1 d R
C1 C 0.2847(3) 0.12102(10) 0.28022(17) 0.0228(4) Uani 1 1 d .
B9 B 0.1174(3) 0.21512(12) 0.0718(2) 0.0254(4) Uani 1 1 d .
H9 H 0.0486 0.2712 0.0554 0.030 Uiso 1 1 d R
B4 B 0.1560(3) 0.06735(12) 0.16506(19) 0.0233(4) Uani 1 1 d .
H4 H 0.1024 0.0116 0.1865 0.028 Uiso 1 1 d R
C14 C 0.4854(3) 0.08968(11) 0.69720(19) 0.0325(5) Uani 1 1 d .
H14 H 0.5281 0.0833 0.7885 0.039 Uiso 1 1 d R
C13 C 0.2770(3) 0.06802(11) 0.63062(19) 0.0312(5) Uani 1 1 d .
H13 H 0.1799 0.0468 0.6771 0.037 Uiso 1 1 d R
C2 C 0.3261(3) 0.19232(11) 0.20620(18) 0.0273(4) Uani 1 1 d .
H2 H 0.4126 0.2384 0.2648 0.033 Uiso 1 1 d R
B6 B 0.3835(4) 0.17789(11) 0.0519(2) 0.0254(4) Uani 1 1 d .
H6 H 0.5230 0.2049 0.0205 0.031 Uiso 1 1 d R
B7 B 0.2575(3) 0.08597(11) 0.0167(2) 0.0229(4) Uani 1 1 d .
H7 H 0.2973 0.0402 -0.0441 0.027 Uiso 1 1 d R
B5 B 0.0558(3) 0.15815(12) 0.2035(2) 0.0239(4) Uani 1 1 d .
H5 H -0.0748 0.1737 0.2555 0.029 Uiso 1 1 d R
C15 C 0.6301(3) 0.12056(12) 0.62790(19) 0.0333(5) Uani 1 1 d .
H15 H 0.7708 0.1347 0.6726 0.040 Uiso 1 1 d R
B3 B 0.4316(3) 0.10495(12) 0.1729(2) 0.0242(4) Uani 1 1 d .
H3 H 0.5953 0.0788 0.2013 0.029 Uiso 1 1 d R

loop_
_atom_site_aniso_label
_atom_site_aniso_U_11
_atom_site_aniso_U_22
_atom_site_aniso_U_33
_atom_site_aniso_U_23
_atom_site_aniso_U_13
_atom_site_aniso_U_12
C11 0.0266(9) 0.0198(9) 0.0199(9) -0.0013(7) 0.0039(7) 0.0019(7)
C12 0.0278(10) 0.0291(10) 0.0237(9) -0.0019(8) 0.0051(7) -0.0021(8)
B8 0.0241(10) 0.0246(10) 0.0229(10) -0.0014(8) 0.0029(8) 0.0005(8)
B10 0.0326(11) 0.0252(11) 0.0205(10) 0.0015(8) 0.0049(8) 0.0013(9)
C16 0.0262(10) 0.0332(11) 0.0266(9) 0.0006(8) 0.0050(7) -0.0038(8)
C1 0.0225(9) 0.0247(9) 0.0210(9) -0.0006(7) 0.0045(7) -0.0010(7)
B9 0.0280(11) 0.0229(10) 0.0242(11) 0.0011(8) 0.0034(8) 0.0024(8)
B4 0.0242(10) 0.0244(10) 0.0212(10) -0.0006(8) 0.0046(8) 0.0010(8)
C14 0.0437(12) 0.0326(11) 0.0194(9) 0.0014(8) 0.0030(8) 0.0082(9)
C13 0.0396(11) 0.0303(11) 0.0257(10) 0.0035(8) 0.0120(8) 0.0001(8)
C2 0.0261(10) 0.0301(10) 0.0254(10) 0.0000(8) 0.0050(7) 0.0009(8)
B6 0.0311(11) 0.0218(10) 0.0248(10) 0.0030(8) 0.0091(8) 0.0001(8)
B7 0.0254(10) 0.0232(10) 0.0200(10) -0.0017(8) 0.0050(8) -0.0001(8)
B5 0.0227(10) 0.0263(10) 0.0228(10) -0.0016(8) 0.0049(8) 0.0001(8)
C15 0.0305(10) 0.0406(12) 0.0252(10) -0.0023(8) -0.0023(8) -0.0006(9)
B3 0.0242(10) 0.0263(11) 0.0225(10) 0.0004(8) 0.0063(8) -0.0039(8)

loop_
_atom_type_symbol
_atom_type_description
_atom_type_scat_dispersion_real
_atom_type_scat_dispersion_imag
_atom_type_scat_source
C C 0.0033 0.0016 'International Tables Vol C Tables 4.2.6.8 and 6.1.1.4'
H H 0.0000 0.0000 'International Tables Vol C Tables 4.2.6.8 and 6.1.1.4'
B B 0.0013 0.0007 'International Tables Vol C Tables 4.2.6.8 and 6.1.1.4'

loop_
_exptl_crystal_face_index_h
_exptl_crystal_face_index_k
_exptl_crystal_face_index_l
_exptl_crystal_face_perp_dist
1 1 0 0.150
-1 -1 0 0.150
0 -1 0 0.114
0 1 0 0.108
0 0 -1 0.016
0 0 1 0.022
-1 1 0 0.105
1 -1 -1 0.164

loop_
_geom_angle_atom_site_label_1
_geom_angle_atom_site_label_2
_geom_angle_atom_site_label_3
_geom_angle
C12 C11 C16 119.55(18)
C12 C11 C1 119.69(17)
C16 C11 C1 120.76(17)
C13 C12 C11 120.04(19)
C13 C12 H12 120.0
C11 C12 H12 120.0
B10 B8 B5 112.41(16)
B10 B8 B4 112.06(16)
B5 B8 B4 61.30(13)
B10 B8 B9 57.06(13)
B5 B8 B9 59.88(14)
B4 B8 B9 102.40(15)
B10 B8 B7 57.03(12)
B5 B8 B7 102.51(14)
B4 B8 B7 59.55(12)
B9 B8 B7 89.84(14)
B10 B8 H8 118.5
B5 B8 H8 119.7
B4 B8 H8 120.1
B9 B8 H8 131.0
B7 B8 H8 131.2
B9 B10 B7 100.12(16)
B9 B10 B6 65.42(14)
B7 B10 B6 65.75(14)
B9 B10 B8 65.61(14)
B7 B10 B8 65.70(14)
B6 B10 B8 99.97(16)
B9 B10 H10 130.0
B7 B10 H10 129.9
B6 B10 H10 130.0
B8 B10 H10 130.0
C15 C16 C11 120.13(19)
C15 C16 H16 119.9
C11 C16 H16 120.0
C11 C1 C2 124.74(17)
C11 C1 B3 125.50(16)
C2 C1 B3 68.37(14)
C11 C1 B4 130.99(17)
C2 C1 B4 104.27(16)
B3 C1 B4 69.13(14)
C11 C1 B5 126.59(16)
C2 C1 B5 68.40(14)
B3 C1 B5 107.72(16)
B4 C1 B5 69.22(14)
B10 B9 C2 109.37(16)
B10 B9 B5 111.60(16)
C2 B9 B5 60.23(13)
B10 B9 B6 57.33(13)
C2 B9 B6 57.83(12)
B5 B9 B6 102.36(15)
B10 B9 B8 57.34(13)
C2 B9 B8 98.87(16)
B5 B9 B8 58.72(13)
B6 B9 B8 90.22(14)
B10 B9 H9 119.0
C2 B9 H9 122.8
B5 B9 H9 120.3
B6 B9 H9 130.5
B8 B9 H9 131.9
C1 B4 B8 108.38(16)
C1 B4 B7 107.90(16)
B8 B4 B7 61.37(13)
C1 B4 B3 55.34(12)
B8 B4 B3 101.70(15)
B7 B4 B3 58.39(12)
C1 B4 B5 55.55(12)
B8 B4 B5 59.09(13)
B7 B4 B5 102.24(16)
B3 B4 B5 90.73(14)
C1 B4 H4 121.9
B8 B4 H4 121.0
B7 B4 H4 121.1
B3 B4 H4 130.8
B5 B4 H4 130.5
C15 C14 C13 119.85(19)
C15 C14 H14 120.1
C13 C14 H14 120.1
C14 C13 C12 120.22(19)
C14 C13 H13 119.9
C12 C13 H13 119.9
C1 C2 B6 114.74(17)
C1 C2 B9 114.84(16)
B6 C2 B9 64.02(13)
C1 C2 B3 57.28(12)
B6 C2 B3 61.86(13)
B9 C2 B3 107.45(16)
C1 C2 B5 57.53(12)
B6 C2 B5 108.22(15)
B9 C2 B5 62.12(13)
B3 C2 B5 94.08(14)
C1 C2 H2 118.2
B6 C2 H2 116.8
B9 C2 H2 116.8
B3 C2 H2 128.9
B5 C2 H2 128.1
B10 B6 C2 109.57(16)
B10 B6 B3 110.87(16)
C2 B6 B3 60.36(13)
B10 B6 B9 57.24(13)
C2 B6 B9 58.15(12)
B3 B6 B9 102.16(15)
B10 B6 B7 57.10(13)
C2 B6 B7 99.02(16)
B3 B6 B7 58.23(12)
B9 B6 B7 90.07(14)
B10 B6 H6 119.3
C2 B6 H6 122.4
B3 B6 H6 120.5
B9 B6 H6 130.7
B7 B6 H6 132.0
B10 B7 B3 112.25(17)
B10 B7 B4 111.84(16)
B3 B7 B4 61.19(13)
B10 B7 B6 57.15(13)
B3 B7 B6 59.68(14)
B4 B7 B6 102.15(16)
B10 B7 B8 57.27(12)
B3 B7 B8 102.05(15)
B4 B7 B8 59.07(12)
B6 B7 B8 89.87(14)
B10 B7 H7 118.5
B3 B7 H7 119.9
B4 B7 H7 120.3
B6 B7 H7 131.1
B8 B7 H7 131.4
C1 B5 C2 54.08(12)
C1 B5 B8 108.56(16)
C2 B5 B8 98.96(15)
C1 B5 B9 107.56(16)
C2 B5 B9 57.65(12)
B8 B5 B9 61.40(13)
C1 B5 B4 55.24(12)
C2 B5 B4 87.37(13)
B8 B5 B4 59.61(13)
B9 B5 B4 102.28(15)
C1 B5 H5 121.8
C2 B5 H5 133.7
B8 B5 H5 121.3
B9 B5 H5 121.1
B4 B5 H5 130.9
C14 C15 C16 120.21(19)
C14 C15 H15 119.8
C16 C15 H15 120.0
C1 B3 B7 109.89(16)
C1 B3 C2 54.35(12)
B7 B3 C2 99.93(16)
C1 B3 B6 108.26(16)
B7 B3 B6 62.09(13)
C2 B3 B6 57.78(13)
C1 B3 B4 55.54(12)
B7 B3 B4 60.42(12)
C2 B3 B4 87.80(14)
B6 B3 B4 103.29(15)
C1 B3 H3 121.4
B7 B3 H3 120.3
C2 B3 H3 133.6
B6 B3 H3 120.4
B4 B3 H3 130.6

loop_
_geom_bond_atom_site_label_1
_geom_bond_atom_site_label_2
_geom_bond_distance
C11 C12 1.386(3)
C11 C16 1.388(3)
C11 C1 1.483(3)
C12 C13 1.385(3)
C12 H12 0.9300
B8 B10 1.700(3)
B8 B5 1.790(3)
B8 B4 1.800(3)
B8 B9 1.839(3)
B8 B7 1.842(3)
B8 H8 1.1000
B10 B9 1.695(3)
B10 B7 1.696(3)
B10 B6 1.697(3)
B10 H10 1.1000
C16 C15 1.383(3)
C16 H16 0.9299
C1 C2 1.550(3)
C1 B3 1.605(3)
C1 B4 1.608(3)
C1 B5 1.614(3)
B9 C2 1.732(3)
B9 B5 1.812(3)
B9 B6 1.833(3)
B9 H9 1.0999
B4 B7 1.809(3)
B4 B3 1.823(3)
B4 B5 1.831(3)
B4 H4 1.1002
C14 C15 1.380(3)
C14 C13 1.382(3)
C14 H14 0.9300
C13 H13 0.9300
C2 B6 1.726(3)
C2 B3 1.773(3)
C2 B5 1.779(3)
C2 H2 1.1000
B6 B3 1.799(3)
B6 B7 1.841(3)
B6 H6 1.1000
B7 B3 1.772(3)
B7 H7 1.0999
B5 H5 1.1000
C15 H15 0.9300
B3 H3 1.1000
